data_2239579
loop_
_publ_author_name
'Sebbar, Nada Kheira'
'El Fal, Mohammed'
'Essassi, El Mokhtar'
'Saadi, Mohamed'
'El Ammari, Lahcen'

_publ_section_title
;
 (2<i>Z</i>)-2-Benzylidene-4-<i>n</i>-butyl-3,4-dihydro-2<i>H</i>-1,4-benzothiazin-3-one
;
_journal_coeditor_code TK5313
_journal_issue 6
_journal_name_full 'Acta Crystallographica Section E'
_journal_page_first o686
_journal_paper_doi 10.1107/S160053681401054X
_journal_volume 70
_journal_year 2014
_chemical_formula_iupac 'C19 H19 N O S'
_chemical_formula_moiety 'C19 H19 N O S'
_chemical_formula_sum 'C19 H19 N O S'
_chemical_formula_weight 309.41
_chemical_melting_point 363
_chemical_name_systematic (2<i>Z</i>)-2-Benzylidene-4-<i>n</i>-utyl-3,4-dihydro-2<i>H</i>-1,4-benzothiazin-3-one
_space_group_IT_number 2
_symmetry_cell_setting triclinic
_symmetry_space_group_name_Hall '-P 1'
_symmetry_space_group_name_H-M 'P -1'
_atom_sites_solution_hydrogens difmap
_atom_sites_solution_primary direct
_atom_sites_solution_secondary difmap
_audit_creation_method SHELXL-97
_cell_angle_alpha 88.283(9)
_cell_angle_beta 82.302(9)
_cell_angle_gamma 60.895(8)
_cell_formula_units_Z 2
_cell_length_a 8.7717(13)
_cell_length_b 8.8631(13)
_cell_length_c 12.3184(16)
_cell_measurement_reflns_used 3923
_cell_measurement_temperature 296(2)
_cell_measurement_theta_max 27.87
_cell_measurement_theta_min 2.63
_cell_volume 828.5(2)
_computing_cell_refinement 'SAINT (Bruker, 2009)'
_computing_data_collection 'APEX2 (Bruker, 2009)'
_computing_data_reduction 'SAINT (Bruker, 2009)'
_computing_molecular_graphics 'ORTEP-3 for Windows (Farrugia, 2012)'
_computing_publication_material 'PLATON (Spek, 2009) and publCIF (Westrip, 2010)'
_computing_structure_refinement 'SHELXL97 (Sheldrick, 2008)'
_computing_structure_solution 'SHELXS97 (Sheldrick, 2008)'
_diffrn_ambient_temperature 296(2)
_diffrn_measured_fraction_theta_full 0.991
_diffrn_measured_fraction_theta_max 0.991
_diffrn_measurement_device_type 'Bruker X8 APEX'
_diffrn_measurement_method '\f and \w scans'
_diffrn_radiation_monochromator graphite
_diffrn_radiation_source 'fine-focus sealed tube'
_diffrn_radiation_type MoK\a
_diffrn_radiation_wavelength 0.71073
_diffrn_reflns_av_R_equivalents 0.0328
_diffrn_reflns_av_sigmaI/netI 0.0282
_diffrn_reflns_limit_h_max 11
_diffrn_reflns_limit_h_min -11
_diffrn_reflns_limit_k_max 11
_diffrn_reflns_limit_k_min -11
_diffrn_reflns_limit_l_max 16
_diffrn_reflns_limit_l_min -16
_diffrn_reflns_number 17374
_diffrn_reflns_theta_full 27.87
_diffrn_reflns_theta_max 27.87
_diffrn_reflns_theta_min 2.63
_exptl_absorpt_coefficient_mu 0.197
_exptl_absorpt_correction_T_max 0.7464
_exptl_absorpt_correction_T_min 0.6414
_exptl_absorpt_correction_type multi-scan
_exptl_absorpt_process_details '(SADABS; Bruker, 2009)'
_exptl_crystal_colour yellow
_exptl_crystal_density_diffrn 1.240
_exptl_crystal_density_method 'not measured'
_exptl_crystal_description block
_exptl_crystal_F_000 328
_exptl_crystal_size_max 0.37
_exptl_crystal_size_mid 0.34
_exptl_crystal_size_min 0.28
_refine_diff_density_max 0.281
_refine_diff_density_min -0.225
_refine_ls_extinction_method none
_refine_ls_goodness_of_fit_ref 1.038
_refine_ls_hydrogen_treatment constr
_refine_ls_matrix_type full
_refine_ls_number_parameters 199
_refine_ls_number_reflns 3923
_refine_ls_number_restraints 0
_refine_ls_restrained_S_all 1.038
_refine_ls_R_factor_all 0.0630
_refine_ls_R_factor_gt 0.0437
_refine_ls_shift/su_max 0.001
_refine_ls_shift/su_mean 0.000
_refine_ls_structure_factor_coef Fsqd
_refine_ls_weighting_details 'calc w=1/[\s^2^(Fo^2^)+(0.0610P)^2^+0.1635P] where P=(Fo^2^+2Fc^2^)/3'
_refine_ls_weighting_scheme calc
_refine_ls_wR_factor_gt 0.1152
_refine_ls_wR_factor_ref 0.1285
_reflns_number_gt 2912
_reflns_number_total 3923
_reflns_threshold_expression I>2\s(I)
_cod_data_source_file tk5313sup1.cif
_cod_data_source_block I
_cod_database_code 2239579
_cod_database_fobs_code 2239579

loop_
_symmetry_equiv_pos_as_xyz
'x, y, z'
'-x, -y, -z'

loop_
_atom_site_type_symbol
_atom_site_label
_atom_site_fract_x
_atom_site_fract_y
_atom_site_fract_z
_atom_site_U_iso_or_equiv
_atom_site_adp_type
_atom_site_calc_flag
_atom_site_refinement_flags
_atom_site_occupancy
_atom_site_symmetry_multiplicity
C C1 0.9210(2) 0.3479(2) 0.82655(15) 0.0483(4) Uani d . 1 1
C C2 1.0667(3) 0.2113(2) 0.76691(19) 0.0648(5) Uani d . 1 1
H H2 1.0839 0.2136 0.6909 0.078 Uiso calc R 1 1
C C3 1.1845(3) 0.0746(3) 0.8185(2) 0.0758(7) Uani d . 1 1
H H3 1.2794 -0.0181 0.7779 0.091 Uiso calc R 1 1
C C4 1.1622(3) 0.0746(3) 0.9299(2) 0.0761(7) Uani d . 1 1
H H4 1.2449 -0.0169 0.9653 0.091 Uiso calc R 1 1
C C5 1.0181(3) 0.2089(2) 0.99169(18) 0.0622(5) Uani d . 1 1
H H5 1.0048 0.2067 1.0678 0.075 Uiso calc R 1 1
C C6 0.8931(2) 0.3472(2) 0.93992(14) 0.0447(4) Uani d . 1 1
C C7 0.6448(2) 0.6452(2) 0.96790(12) 0.0416(3) Uani d . 1 1
C C8 0.69106(19) 0.6857(2) 0.85347(12) 0.0408(3) Uani d . 1 1
C C9 0.6528(2) 0.8484(2) 0.83178(12) 0.0449(4) Uani d . 1 1
H H9 0.5991 0.9273 0.8912 0.054 Uiso calc R 1 1
C C10 0.6840(2) 0.9191(2) 0.72724(13) 0.0466(4) Uani d . 1 1
C C11 0.6707(3) 0.8635(3) 0.62735(15) 0.0647(5) Uani d . 1 1
H H11 0.6374 0.7790 0.6247 0.078 Uiso calc R 1 1
C C12 0.7061(3) 0.9318(3) 0.53127(16) 0.0779(7) Uani d . 1 1
H H12 0.6960 0.8930 0.4646 0.093 Uiso calc R 1 1
C C13 0.7560(3) 1.0563(3) 0.53309(18) 0.0795(7) Uani d . 1 1
H H13 0.7860 1.0976 0.4680 0.095 Uiso calc R 1 1
C C14 0.7610(4) 1.1182(3) 0.6313(2) 0.0900(8) Uani d . 1 1
H H14 0.7893 1.2064 0.6335 0.108 Uiso calc R 1 1
C C15 0.7245(3) 1.0520(3) 0.72774(17) 0.0720(6) Uani d . 1 1
H H15 0.7271 1.0971 0.7942 0.086 Uiso calc R 1 1
C C16 0.6813(2) 0.4450(2) 1.11277(13) 0.0498(4) Uani d . 1 1
H H16A 0.7185 0.3226 1.1158 0.060 Uiso calc R 1 1
H H16B 0.5536 0.5075 1.1257 0.060 Uiso calc R 1 1
C C17 0.7506(3) 0.4944(3) 1.20408(14) 0.0575(5) Uani d . 1 1
H H17A 0.7010 0.6189 1.2084 0.069 Uiso calc R 1 1
H H17B 0.8776 0.4429 1.1879 0.069 Uiso calc R 1 1
C C18 0.7032(4) 0.4335(4) 1.31329(17) 0.0835(7) Uani d . 1 1
H H18A 0.5767 0.4786 1.3261 0.100 Uiso calc R 1 1
H H18B 0.7586 0.3084 1.3093 0.100 Uiso calc R 1 1
C C19 0.7580(5) 0.4878(5) 1.4086(2) 0.1144(11) Uani d . 1 1
H H19A 0.7221 0.4471 1.4750 0.172 Uiso calc R 1 1
H H19B 0.7032 0.6116 1.4136 0.172 Uiso calc R 1 1
H H19C 0.8837 0.4394 1.3983 0.172 Uiso calc R 1 1
N N1 0.73979(17) 0.48044(16) 1.00182(10) 0.0425(3) Uani d . 1 1
O O1 0.52331(16) 0.75693(15) 1.02912(9) 0.0587(3) Uani d . 1 1
S S1 0.77675(6) 0.51831(6) 0.75323(3) 0.05429(16) Uani d . 1 1

loop_
_atom_site_aniso_label
_atom_site_aniso_U_11
_atom_site_aniso_U_22
_atom_site_aniso_U_33
_atom_site_aniso_U_12
_atom_site_aniso_U_13
_atom_site_aniso_U_23
C1 0.0409(8) 0.0423(8) 0.0613(10) -0.0214(7) 0.0011(7) -0.0073(7)
C2 0.0519(11) 0.0527(10) 0.0814(13) -0.0224(9) 0.0096(10) -0.0181(10)
C3 0.0487(11) 0.0488(11) 0.114(2) -0.0139(9) 0.0033(12) -0.0223(12)
C4 0.0515(11) 0.0422(10) 0.127(2) -0.0129(9) -0.0271(13) 0.0001(11)
C5 0.0576(11) 0.0471(10) 0.0800(13) -0.0209(9) -0.0224(10) 0.0038(9)
C6 0.0390(8) 0.0371(8) 0.0612(10) -0.0204(7) -0.0090(7) -0.0005(7)
C7 0.0403(8) 0.0431(8) 0.0394(8) -0.0188(7) -0.0045(6) -0.0009(6)
C8 0.0358(7) 0.0442(8) 0.0376(7) -0.0160(6) -0.0026(6) -0.0032(6)
C9 0.0464(9) 0.0444(8) 0.0371(7) -0.0174(7) -0.0028(6) -0.0013(6)
C10 0.0470(9) 0.0444(8) 0.0422(8) -0.0184(7) -0.0021(7) 0.0014(7)
C11 0.0884(14) 0.0673(12) 0.0484(10) -0.0453(11) -0.0118(10) 0.0071(9)
C12 0.1082(18) 0.0814(15) 0.0432(10) -0.0467(14) -0.0055(11) 0.0038(10)
C13 0.1030(18) 0.0853(16) 0.0524(12) -0.0518(14) 0.0037(11) 0.0152(11)
C14 0.139(2) 0.0867(16) 0.0709(15) -0.0779(17) -0.0069(15) 0.0133(12)
C15 0.1083(17) 0.0646(12) 0.0529(11) -0.0508(12) -0.0056(11) 0.0009(9)
C16 0.0588(10) 0.0537(10) 0.0468(9) -0.0350(9) -0.0085(8) 0.0085(7)
C17 0.0750(13) 0.0627(11) 0.0488(9) -0.0431(10) -0.0157(9) 0.0101(8)
C18 0.128(2) 0.1015(18) 0.0516(11) -0.0780(17) -0.0226(12) 0.0191(11)
C19 0.181(3) 0.155(3) 0.0538(13) -0.114(3) -0.0322(17) 0.0187(16)
N1 0.0422(7) 0.0427(7) 0.0425(7) -0.0207(6) -0.0057(5) 0.0029(5)
O1 0.0574(7) 0.0498(7) 0.0433(6) -0.0096(6) 0.0075(5) -0.0014(5)
S1 0.0622(3) 0.0504(3) 0.0421(2) -0.0221(2) -0.00101(19) -0.00837(17)

loop_
_atom_type_symbol
_atom_type_description
_atom_type_scat_dispersion_real
_atom_type_scat_dispersion_imag
_atom_type_scat_source
C C 0.0033 0.0016 'International Tables Vol C Tables 4.2.6.8 and 6.1.1.4'
H H 0.0000 0.0000 'International Tables Vol C Tables 4.2.6.8 and 6.1.1.4'
N N 0.0061 0.0033 'International Tables Vol C Tables 4.2.6.8 and 6.1.1.4'
O O 0.0106 0.0060 'International Tables Vol C Tables 4.2.6.8 and 6.1.1.4'
S S 0.1246 0.1234 'International Tables Vol C Tables 4.2.6.8 and 6.1.1.4'

loop_
_geom_angle_atom_site_label_1
_geom_angle_atom_site_label_2
_geom_angle_atom_site_label_3
_geom_angle
C6 C1 C2 120.52(18)
C6 C1 S1 121.86(12)
C2 C1 S1 117.62(16)
C3 C2 C1 120.8(2)
C3 C2 H2 119.6
C1 C2 H2 119.6
C4 C3 C2 119.40(19)
C4 C3 H3 120.3
C2 C3 H3 120.3
C3 C4 C5 121.1(2)
C3 C4 H4 119.5
C5 C4 H4 119.5
C4 C5 C6 120.2(2)
C4 C5 H5 119.9
C6 C5 H5 119.9
C1 C6 C5 117.94(16)
C1 C6 N1 121.31(14)
C5 C6 N1 120.73(16)
O1 C7 N1 120.87(14)
O1 C7 C8 120.34(14)
N1 C7 C8 118.79(13)
C9 C8 C7 118.94(14)
C9 C8 S1 123.81(12)
C7 C8 S1 117.05(12)
C8 C9 C10 128.90(15)
C8 C9 H9 115.5
C10 C9 H9 115.5
C11 C10 C15 117.53(17)
C11 C10 C9 123.43(17)
C15 C10 C9 119.02(16)
C10 C11 C12 120.8(2)
C10 C11 H11 119.6
C12 C11 H11 119.6
C13 C12 C11 120.6(2)
C13 C12 H12 119.7
C11 C12 H12 119.7
C14 C13 C12 119.0(2)
C14 C13 H13 120.5
C12 C13 H13 120.5
C13 C14 C15 120.8(2)
C13 C14 H14 119.6
C15 C14 H14 119.6
C14 C15 C10 121.0(2)
C14 C15 H15 119.5
C10 C15 H15 119.5
N1 C16 C17 114.51(14)
N1 C16 H16A 108.6
C17 C16 H16A 108.6
N1 C16 H16B 108.6
C17 C16 H16B 108.6
H16A C16 H16B 107.6
C16 C17 C18 110.99(16)
C16 C17 H17A 109.4
C18 C17 H17A 109.4
C16 C17 H17B 109.4
C18 C17 H17B 109.4
H17A C17 H17B 108.0
C19 C18 C17 113.8(2)
C19 C18 H18A 108.8
C17 C18 H18A 108.8
C19 C18 H18B 108.8
C17 C18 H18B 108.8
H18A C18 H18B 107.7
C18 C19 H19A 109.5
C18 C19 H19B 109.5
H19A C19 H19B 109.5
C18 C19 H19C 109.5
H19A C19 H19C 109.5
H19B C19 H19C 109.5
C7 N1 C6 124.49(13)
C7 N1 C16 116.46(13)
C6 N1 C16 118.97(13)
C1 S1 C8 99.56(8)

loop_
_geom_bond_atom_site_label_1
_geom_bond_atom_site_label_2
_geom_bond_distance
C1 C6 1.386(2)
C1 C2 1.391(2)
C1 S1 1.7505(19)
C2 C3 1.361(3)
C2 H2 0.9300
C3 C4 1.360(4)
C3 H3 0.9300
C4 C5 1.388(3)
C4 H4 0.9300
C5 C6 1.394(2)
C5 H5 0.9300
C6 N1 1.421(2)
C7 O1 1.2199(18)
C7 N1 1.369(2)
C7 C8 1.496(2)
C8 C9 1.339(2)
C8 S1 1.7514(16)
C9 C10 1.466(2)
C9 H9 0.9300
C10 C11 1.379(3)
C10 C15 1.386(3)
C11 C12 1.380(3)
C11 H11 0.9300
C12 C13 1.373(4)
C12 H12 0.9300
C13 C14 1.358(3)
C13 H13 0.9300
C14 C15 1.377(3)
C14 H14 0.9300
C15 H15 0.9300
C16 N1 1.474(2)
C16 C17 1.516(2)
C16 H16A 0.9700
C16 H16B 0.9700
C17 C18 1.516(3)
C17 H17A 0.9700
C17 H17B 0.9700
C18 C19 1.500(3)
C18 H18A 0.9700
C18 H18B 0.9700
C19 H19A 0.9600
C19 H19B 0.9600
C19 H19C 0.9600

loop_
_geom_hbond_atom_site_label_D
_geom_hbond_atom_site_label_H
_geom_hbond_atom_site_label_A
_geom_hbond_site_symmetry_A
_geom_hbond_distance_DH
_geom_hbond_distance_HA
_geom_hbond_distance_DA
_geom_hbond_angle_DHA
C4 H4 O1 1_645 0.93 2.50 3.407(2) 165
